data_4075011
loop_
_publ_author_name
'Weber, Lothar'
'Bayer, Philipp'
'Braun, Thomas'
'Stammler, Hans-Georg'
'Neumann, Beate'

_publ_section_title
;
 Arsaalkenes R&#x2212;AsC(NMe2)2[R = PhC(O), 4-EtC6H4C(O),
 2,4,6-Me3C6H2C(O),tBuC(O), Me3Si]:&#x00A0; Versatile Reagents in the
 Chemistry of Heterocumulenes
;
_journal_issue 7
_journal_name_full Organometallics
_journal_page_first 1786
_journal_paper_doi 10.1021/om051084t
_journal_volume 25
_journal_year 2006
_chemical_formula_moiety 'C17 H23 As2.6 Mo O42 P0.4'
_chemical_formula_sum 'C17 H23 As2.62 Mo O4 P0.38'
_chemical_formula_weight 595.13
_chemical_name_systematic ?
_space_group_IT_number 14
_symmetry_cell_setting monoclinic
_symmetry_space_group_name_Hall '-P 2ybc'
_symmetry_space_group_name_H-M 'P 1 21/c 1'
_atom_sites_solution_hydrogens geom
_atom_sites_solution_primary direct
_atom_sites_solution_secondary difmap
_audit_creation_method SHELXL-97
_cell_angle_alpha 90.00
_cell_angle_beta 96.3930(8)
_cell_angle_gamma 90.00
_cell_formula_units_Z 8
_cell_length_a 15.8980(2)
_cell_length_b 21.8910(3)
_cell_length_c 12.3770(2)
_cell_measurement_reflns_used 7755
_cell_measurement_temperature 100(2)
_cell_measurement_theta_max 25.028
_cell_measurement_theta_min 2.910
_cell_volume 4280.70(11)
_computing_cell_refinement 'HKL Scalepack (Otwinowski & Minor 1997)'
_computing_data_collection 'KappaCCD '
_computing_data_reduction 'Denzo and Scalepak (Otwinowski & Minor, 1997)'
_computing_molecular_graphics 'SHELXTL-PLUS (1990)'
_computing_publication_material 'SHELXL-97 (Sheldrick, 1997)'
_computing_structure_refinement 'SHELXL-97 (Sheldrick, 1997)'
_computing_structure_solution 'SHELXS-97 (Sheldrick, 1990)'
_diffrn_ambient_temperature 100(2)
_diffrn_measured_fraction_theta_full 0.997
_diffrn_measured_fraction_theta_max 0.997
_diffrn_measurement_device_type KappaCCD
_diffrn_measurement_method CCD
_diffrn_radiation_monochromator graphite
_diffrn_radiation_source 'fine-focus sealed tube'
_diffrn_radiation_type MoK\a
_diffrn_radiation_wavelength 0.71073
_diffrn_reflns_av_R_equivalents 0.117
_diffrn_reflns_av_sigmaI/netI 0.0258
_diffrn_reflns_limit_h_max 18
_diffrn_reflns_limit_h_min -18
_diffrn_reflns_limit_k_max 0
_diffrn_reflns_limit_k_min -26
_diffrn_reflns_limit_l_max 14
_diffrn_reflns_limit_l_min 0
_diffrn_reflns_number 14891
_diffrn_reflns_theta_full 25.00
_diffrn_reflns_theta_max 25.00
_diffrn_reflns_theta_min 3.05
_exptl_absorpt_coefficient_mu 4.671
_exptl_absorpt_correction_T_max 0.6523
_exptl_absorpt_correction_T_min 0.3347
_exptl_absorpt_correction_type multi-scan
_exptl_absorpt_process_details 'Denzo and Scalepak (Otwinowski & Minor, 1997)'
_exptl_crystal_colour red
_exptl_crystal_density_diffrn 1.847
_exptl_crystal_density_method 'not measured'
_exptl_crystal_description fragment
_exptl_crystal_F_000 2329
_exptl_crystal_size_max 0.30
_exptl_crystal_size_mid 0.16
_exptl_crystal_size_min 0.10
_refine_diff_density_max 0.437
_refine_diff_density_min -0.460
_refine_diff_density_rms 0.076
_refine_ls_extinction_method none
_refine_ls_goodness_of_fit_ref 1.023
_refine_ls_hydrogen_treatment constr
_refine_ls_matrix_type full
_refine_ls_number_parameters 459
_refine_ls_number_reflns 7515
_refine_ls_number_restraints 0
_refine_ls_restrained_S_all 1.023
_refine_ls_R_factor_all 0.0304
_refine_ls_R_factor_gt 0.0227
_refine_ls_shift/su_max 0.002
_refine_ls_shift/su_mean 0.000
_refine_ls_structure_factor_coef Fsqd
_refine_ls_weighting_details 'calc w=1/[\s^2^(Fo^2^)+(0.0237P)^2^+2.9978P] where P=(Fo^2^+2Fc^2^)/3'
_refine_ls_weighting_scheme calc
_refine_ls_wR_factor_gt 0.0492
_refine_ls_wR_factor_ref 0.0516
_reflns_number_gt 6539
_reflns_number_total 7515
_reflns_threshold_expression >2sigma(I)
_cod_data_source_file om051084tsi20051221_084159.cif
_cod_data_source_block compound10a_11a
_cod_depositor_comments
;
The following automatic conversions were performed:
'_atom_site_symetry_multiplicity' tag replaced with
'_atom_site_symmetry_multiplicity'.

Automatic conversion script
Id: cif_correct_tags 1440 2010-10-19 06:21:57Z saulius 

The following automatic conversions were performed:

'_symmetry_cell_setting' value 'Monoclinic' changed to 'monoclinic'
according to /home/saulius/struct/CIF-dictionaries/cif_core.dic
dictionary named 'cif_core.dic' version 2.4.1 from 2010-06-29.

Automatic conversion script
Id: cif_fix_values 1715 2011-07-08 13:25:40Z adriana 
;
_cod_original_sg_symbol_H-M 'P 21/c'
_cod_database_code 4075011

loop_
_symmetry_equiv_pos_as_xyz
'x, y, z'
'-x, y+1/2, -z+1/2'
'-x, -y, -z'
'x, -y-1/2, z-1/2'

loop_
_atom_site_label
_atom_site_type_symbol
_atom_site_fract_x
_atom_site_fract_y
_atom_site_fract_z
_atom_site_U_iso_or_equiv
_atom_site_adp_type
_atom_site_occupancy
_atom_site_symmetry_multiplicity
_atom_site_calc_flag
_atom_site_refinement_flags
_atom_site_disorder_assembly
_atom_site_disorder_group
Mo1 Mo 0.580903(14) 0.668170(11) 0.697130(18) 0.01810(6) Uani 1 1 d . . .
Mo2 Mo 0.074684(14) 0.121122(11) 0.217142(19) 0.01863(6) Uani 1 1 d . . .
As1 As 0.419646(17) 0.648853(14) 0.62306(2) 0.02351(8) Uani 1 1 d . A .
As2 As 0.5205(5) 0.6257(4) 0.5004(6) 0.0228(5) Uani 0.603(2) 1 d P A 1
P2 P 0.5157(19) 0.6294(14) 0.508(2) 0.0228(5) Uani 0.397(2) 1 d P A 2
As3 As 0.552315(17) 0.551806(14) 0.63503(2) 0.02354(8) Uani 1 1 d . A .
As4 As 0.239708(17) 0.134212(13) 0.28237(2) 0.02180(7) Uani 1 1 d . B .
As5 As 0.1472(4) 0.1877(2) 0.3844(5) 0.0225(5) Uani 0.630(2) 1 d P B 1
P5 P 0.1490(19) 0.1806(10) 0.388(2) 0.0225(5) Uani 0.370(2) 1 d P B 2
As6 As 0.119131(17) 0.238673(14) 0.21912(2) 0.02369(8) Uani 1 1 d . B .
O1 O 0.74646(13) 0.66523(10) 0.57887(19) 0.0378(6) Uani 1 1 d . . .
O2 O 0.55854(14) 0.79994(10) 0.59887(17) 0.0353(5) Uani 1 1 d . . .
O3 O 0.40402(12) 0.74622(10) 0.46836(17) 0.0331(5) Uani 1 1 d . A .
O4 O 0.68307(12) 0.54258(10) 0.49625(17) 0.0317(5) Uani 1 1 d . A .
O5 O 0.06695(14) 0.02428(10) 0.40426(18) 0.0385(5) Uani 1 1 d . . .
O6 O -0.09769(13) 0.16112(11) 0.29734(18) 0.0361(5) Uani 1 1 d . . .
O7 O 0.24230(13) 0.06405(10) 0.47830(16) 0.0302(5) Uani 1 1 d . B .
O8 O -0.00959(13) 0.27707(10) 0.34966(16) 0.0320(5) Uani 1 1 d . B .
C1 C 0.5982(2) 0.62378(15) 0.8716(2) 0.0324(7) Uani 1 1 d . A .
H1A H 0.5967 0.5791 0.8879 0.039 Uiso 1 1 calc R . .
C2 C 0.52940(19) 0.66412(14) 0.8678(2) 0.0284(7) Uani 1 1 d . A .
H2A H 0.4704 0.6532 0.8814 0.034 Uiso 1 1 calc R . .
C3 C 0.55932(18) 0.72367(14) 0.8486(2) 0.0246(6) Uani 1 1 d . A .
H3A H 0.5255 0.7621 0.8493 0.029 Uiso 1 1 calc R . .
C4 C 0.64809(18) 0.72025(14) 0.8423(2) 0.0256(7) Uani 1 1 d . A .
H4A H 0.6875 0.7556 0.8387 0.031 Uiso 1 1 calc R . .
C5 C 0.67157(19) 0.65822(15) 0.8554(2) 0.0306(7) Uani 1 1 d . A .
H5A H 0.7307 0.6420 0.8607 0.037 Uiso 1 1 calc R . .
C6 C 0.68495(18) 0.66455(13) 0.6186(2) 0.0258(7) Uani 1 1 d . A .
C7 C 0.56452(18) 0.75054(15) 0.6273(2) 0.0247(6) Uani 1 1 d . A .
C8 C 0.37617(17) 0.72714(14) 0.5486(2) 0.0242(6) Uani 1 1 d . . .
C9 C 0.30050(17) 0.75724(14) 0.5941(2) 0.0252(7) Uani 1 1 d . A .
C10 C 0.2832(2) 0.81936(14) 0.5405(3) 0.0333(7) Uani 1 1 d . . .
H10A H 0.3319 0.8462 0.5591 0.050 Uiso 1 1 calc R A .
H10B H 0.2328 0.8375 0.5667 0.050 Uiso 1 1 calc R . .
H10C H 0.2735 0.8143 0.4615 0.050 Uiso 1 1 calc R . .
C11 C 0.22475(18) 0.71464(15) 0.5674(3) 0.0346(8) Uani 1 1 d . . .
H11A H 0.2130 0.7103 0.4884 0.052 Uiso 1 1 calc R A .
H11B H 0.1751 0.7319 0.5966 0.052 Uiso 1 1 calc R . .
H11C H 0.2377 0.6745 0.6002 0.052 Uiso 1 1 calc R . .
C12 C 0.3191(2) 0.76451(16) 0.7178(2) 0.0373(8) Uani 1 1 d . . .
H12A H 0.3675 0.7920 0.7344 0.056 Uiso 1 1 calc R A .
H12B H 0.3323 0.7245 0.7509 0.056 Uiso 1 1 calc R . .
H12C H 0.2694 0.7817 0.7469 0.056 Uiso 1 1 calc R . .
C13 C 0.66160(17) 0.52347(13) 0.5808(2) 0.0241(6) Uani 1 1 d . . .
C14 C 0.71567(17) 0.47686(14) 0.6507(2) 0.0277(7) Uani 1 1 d . A .
C15 C 0.7828(2) 0.51391(17) 0.7208(3) 0.0434(9) Uani 1 1 d . . .
H15A H 0.7551 0.5413 0.7684 0.065 Uiso 1 1 calc R A .
H15B H 0.8157 0.5381 0.6737 0.065 Uiso 1 1 calc R . .
H15C H 0.8207 0.4861 0.7650 0.065 Uiso 1 1 calc R . .
C16 C 0.6635(2) 0.43962(17) 0.7223(3) 0.0481(9) Uani 1 1 d . . .
H16A H 0.6208 0.4162 0.6766 0.072 Uiso 1 1 calc R A .
H16B H 0.6355 0.4671 0.7695 0.072 Uiso 1 1 calc R . .
H16C H 0.7007 0.4116 0.7671 0.072 Uiso 1 1 calc R . .
C17 C 0.7589(2) 0.43444(16) 0.5755(3) 0.0403(8) Uani 1 1 d . . .
H17A H 0.7159 0.4109 0.5304 0.060 Uiso 1 1 calc R A .
H17B H 0.7969 0.4064 0.6193 0.060 Uiso 1 1 calc R . .
H17C H 0.7917 0.4589 0.5286 0.060 Uiso 1 1 calc R . .
C18 C 0.08009(18) 0.03682(15) 0.1066(2) 0.0289(7) Uani 1 1 d . B .
H18A H 0.1002 -0.0048 0.1307 0.035 Uiso 1 1 calc R . .
C19 C 0.12903(18) 0.08200(14) 0.0606(2) 0.0263(7) Uani 1 1 d . B .
H19A H 0.1903 0.0785 0.0498 0.032 Uiso 1 1 calc R . .
C20 C 0.07545(19) 0.13105(15) 0.0266(2) 0.0299(7) Uani 1 1 d . B .
H20A H 0.0920 0.1684 -0.0123 0.036 Uiso 1 1 calc R . .
C21 C -0.00717(18) 0.11688(15) 0.0518(2) 0.0306(7) Uani 1 1 d . B .
H21A H -0.0592 0.1416 0.0305 0.037 Uiso 1 1 calc R . .
C22 C -0.00512(19) 0.05814(15) 0.1004(2) 0.0315(7) Uani 1 1 d . B .
H22A H -0.0553 0.0339 0.1174 0.038 Uiso 1 1 calc R . .
C23 C 0.07360(18) 0.06087(14) 0.3399(2) 0.0269(7) Uani 1 1 d . B .
C24 C -0.03192(19) 0.15000(14) 0.2731(2) 0.0262(7) Uani 1 1 d . B .
C25 C 0.26942(18) 0.06522(13) 0.3914(2) 0.0249(6) Uani 1 1 d . . .
C26 C 0.33045(19) 0.01702(14) 0.3557(2) 0.0302(7) Uani 1 1 d . B .
C27 C 0.3491(3) -0.03054(16) 0.4464(3) 0.0500(10) Uani 1 1 d . . .
H27A H 0.2961 -0.0498 0.4618 0.075 Uiso 1 1 calc R B .
H27B H 0.3758 -0.0104 0.5122 0.075 Uiso 1 1 calc R . .
H27C H 0.3874 -0.0618 0.4230 0.075 Uiso 1 1 calc R . .
C28 C 0.4124(2) 0.04817(16) 0.3315(3) 0.0428(9) Uani 1 1 d . . .
H28A H 0.4391 0.0680 0.3976 0.064 Uiso 1 1 calc R B .
H28B H 0.3995 0.0789 0.2745 0.064 Uiso 1 1 calc R . .
H28C H 0.4510 0.0176 0.3068 0.064 Uiso 1 1 calc R . .
C29 C 0.2880(2) -0.01453(15) 0.2542(3) 0.0378(8) Uani 1 1 d . . .
H29A H 0.2356 -0.0341 0.2708 0.057 Uiso 1 1 calc R B .
H29B H 0.3263 -0.0455 0.2300 0.057 Uiso 1 1 calc R . .
H29C H 0.2750 0.0157 0.1964 0.057 Uiso 1 1 calc R . .
C30 C 0.01751(17) 0.28624(13) 0.2638(2) 0.0240(6) Uani 1 1 d . . .
C31 C -0.01751(18) 0.33614(14) 0.1852(2) 0.0264(7) Uani 1 1 d . B .
C32 C -0.0946(2) 0.36604(17) 0.2260(3) 0.0461(9) Uani 1 1 d . . .
H32A H -0.0782 0.3846 0.2973 0.069 Uiso 1 1 calc R B .
H32B H -0.1383 0.3351 0.2325 0.069 Uiso 1 1 calc R . .
H32C H -0.1169 0.3977 0.1745 0.069 Uiso 1 1 calc R . .
C33 C -0.0430(2) 0.30720(18) 0.0745(3) 0.0454(9) Uani 1 1 d . . .
H33A H -0.0872 0.2766 0.0809 0.068 Uiso 1 1 calc R B .
H33B H 0.0064 0.2875 0.0487 0.068 Uiso 1 1 calc R . .
H33C H -0.0646 0.3389 0.0227 0.068 Uiso 1 1 calc R . .
C34 C 0.0521(2) 0.38316(17) 0.1765(4) 0.0589(11) Uani 1 1 d . . .
H34A H 0.0683 0.4015 0.2480 0.088 Uiso 1 1 calc R B .
H34B H 0.0313 0.4151 0.1247 0.088 Uiso 1 1 calc R . .
H34C H 0.1014 0.3631 0.1512 0.088 Uiso 1 1 calc R . .

loop_
_atom_site_aniso_label
_atom_site_aniso_U_11
_atom_site_aniso_U_22
_atom_site_aniso_U_33
_atom_site_aniso_U_23
_atom_site_aniso_U_13
_atom_site_aniso_U_12
Mo1 0.01782(12) 0.01954(14) 0.01735(12) -0.00021(10) 0.00379(9) -0.00101(10)
Mo2 0.01660(12) 0.02103(14) 0.01870(13) -0.00414(10) 0.00392(9) -0.00236(10)
As1 0.01840(14) 0.02507(17) 0.02748(17) 0.00136(13) 0.00435(12) -0.00019(12)
As2 0.0215(9) 0.0249(11) 0.0219(11) -0.0031(7) 0.0028(6) 0.0004(7)
P2 0.0215(9) 0.0249(11) 0.0219(11) -0.0031(7) 0.0028(6) 0.0004(7)
As3 0.02136(15) 0.02172(17) 0.02841(17) -0.00055(13) 0.00664(12) -0.00146(12)
As4 0.01868(14) 0.02067(16) 0.02594(16) 0.00069(12) 0.00202(12) -0.00082(12)
As5 0.0245(4) 0.0170(13) 0.0253(5) -0.0029(9) -0.0003(3) 0.0007(8)
P5 0.0245(4) 0.0170(13) 0.0253(5) -0.0029(9) -0.0003(3) 0.0007(8)
As6 0.02080(15) 0.02146(16) 0.02898(17) 0.00084(13) 0.00354(12) -0.00006(12)
O1 0.0291(12) 0.0387(14) 0.0488(14) -0.0149(11) 0.0184(11) -0.0107(10)
O2 0.0491(14) 0.0264(14) 0.0285(12) 0.0031(10) -0.0039(10) -0.0061(11)
O3 0.0270(11) 0.0438(14) 0.0296(12) 0.0141(10) 0.0080(9) 0.0061(10)
O4 0.0299(11) 0.0345(13) 0.0328(12) -0.0016(10) 0.0125(10) 0.0000(9)
O5 0.0476(14) 0.0309(13) 0.0379(13) 0.0058(11) 0.0087(11) -0.0106(11)
O6 0.0226(11) 0.0459(15) 0.0416(13) -0.0107(11) 0.0112(10) 0.0017(10)
O7 0.0355(12) 0.0318(13) 0.0227(11) 0.0003(9) 0.0008(9) 0.0019(10)
O8 0.0396(12) 0.0308(13) 0.0264(12) -0.0008(10) 0.0079(10) 0.0090(10)
C1 0.054(2) 0.0279(18) 0.0151(15) 0.0050(13) 0.0022(14) -0.0018(15)
C2 0.0335(16) 0.0377(19) 0.0152(14) -0.0024(13) 0.0083(13) -0.0066(14)
C3 0.0310(16) 0.0283(17) 0.0147(14) -0.0047(12) 0.0035(12) 0.0023(13)
C4 0.0269(15) 0.0311(18) 0.0184(14) -0.0046(13) 0.0013(12) -0.0065(13)
C5 0.0309(16) 0.041(2) 0.0179(15) -0.0040(14) -0.0043(13) 0.0040(15)
C6 0.0268(16) 0.0227(17) 0.0285(16) -0.0047(13) 0.0051(13) -0.0054(13)
C7 0.0273(15) 0.0287(19) 0.0177(15) -0.0022(13) 0.0007(12) -0.0035(13)
C8 0.0196(14) 0.0276(17) 0.0242(16) 0.0001(13) -0.0031(12) -0.0026(12)
C9 0.0262(15) 0.0236(16) 0.0265(16) 0.0007(13) 0.0053(13) 0.0022(13)
C10 0.0362(17) 0.0299(19) 0.0340(18) 0.0017(14) 0.0043(14) 0.0057(14)
C11 0.0245(16) 0.0328(19) 0.048(2) 0.0046(16) 0.0102(14) 0.0048(14)
C12 0.0435(19) 0.040(2) 0.0294(17) 0.0002(15) 0.0066(15) 0.0111(16)
C13 0.0222(14) 0.0206(16) 0.0302(17) -0.0058(13) 0.0051(13) -0.0039(12)
C14 0.0211(14) 0.0260(17) 0.0352(17) -0.0015(14) -0.0004(13) 0.0003(13)
C15 0.0387(19) 0.041(2) 0.047(2) -0.0127(17) -0.0106(16) 0.0044(16)
C16 0.048(2) 0.043(2) 0.055(2) 0.0198(19) 0.0085(18) 0.0092(17)
C17 0.0309(17) 0.038(2) 0.050(2) -0.0148(17) -0.0055(15) 0.0108(15)
C18 0.0328(16) 0.0301(18) 0.0241(16) -0.0162(14) 0.0044(13) -0.0007(14)
C19 0.0262(15) 0.0374(19) 0.0156(14) -0.0096(13) 0.0041(12) 0.0007(14)
C20 0.0317(16) 0.041(2) 0.0170(15) -0.0047(14) 0.0025(13) 0.0036(14)
C21 0.0235(15) 0.042(2) 0.0248(16) -0.0122(15) -0.0024(13) 0.0026(14)
C22 0.0271(16) 0.040(2) 0.0272(17) -0.0206(15) 0.0038(13) -0.0106(14)
C23 0.0231(15) 0.0281(18) 0.0300(17) -0.0098(15) 0.0060(13) -0.0034(13)
C24 0.0283(17) 0.0271(17) 0.0232(16) -0.0091(13) 0.0024(13) -0.0070(13)
C25 0.0269(15) 0.0209(16) 0.0261(16) -0.0021(13) -0.0005(13) -0.0036(12)
C26 0.0371(17) 0.0231(17) 0.0298(17) 0.0008(14) 0.0014(14) 0.0064(14)
C27 0.079(3) 0.032(2) 0.040(2) 0.0035(16) 0.0067(19) 0.0211(19)
C28 0.0329(18) 0.034(2) 0.062(2) -0.0056(18) 0.0092(17) 0.0109(15)
C29 0.050(2) 0.0277(19) 0.0365(19) -0.0085(15) 0.0067(16) 0.0075(16)
C30 0.0231(14) 0.0238(17) 0.0241(16) -0.0061(13) -0.0016(12) -0.0007(12)
C31 0.0230(14) 0.0259(17) 0.0301(16) 0.0018(13) 0.0026(13) 0.0040(13)
C32 0.055(2) 0.045(2) 0.040(2) 0.0111(17) 0.0129(17) 0.0283(18)
C33 0.042(2) 0.062(3) 0.0299(18) 0.0023(17) -0.0064(15) 0.0146(18)
C34 0.041(2) 0.036(2) 0.097(3) 0.021(2) -0.002(2) -0.0028(17)

loop_
_atom_type_symbol
_atom_type_description
_atom_type_scat_dispersion_real
_atom_type_scat_dispersion_imag
_atom_type_scat_source
C C 0.0033 0.0016 'International Tables Vol C Tables 4.2.6.8 and 6.1.1.4'
H H 0.0000 0.0000 'International Tables Vol C Tables 4.2.6.8 and 6.1.1.4'
As As 0.0499 2.0058 'International Tables Vol C Tables 4.2.6.8 and 6.1.1.4'
Mo Mo -1.6832 0.6857 'International Tables Vol C Tables 4.2.6.8 and 6.1.1.4'
O O 0.0106 0.0060 'International Tables Vol C Tables 4.2.6.8 and 6.1.1.4'
P P 0.1023 0.0942 'International Tables Vol C Tables 4.2.6.8 and 6.1.1.4'

loop_
_geom_angle_atom_site_label_1
_geom_angle_atom_site_label_2
_geom_angle_atom_site_label_3
_geom_angle
C7 Mo1 C6 84.35(12)
C7 Mo1 C4 85.26(11)
C6 Mo1 C4 93.55(11)
C7 Mo1 C3 81.48(11)
C6 Mo1 C3 128.48(11)
C4 Mo1 C3 36.22(10)
C7 Mo1 C5 119.31(12)
C6 Mo1 C5 86.37(11)
C4 Mo1 C5 35.78(11)
C3 Mo1 C5 59.49(11)
C7 Mo1 C2 112.34(11)
C6 Mo1 C2 145.10(12)
C4 Mo1 C2 59.48(10)
C3 Mo1 C2 35.51(10)
C5 Mo1 C2 58.75(11)
C7 Mo1 C1 139.71(11)
C6 Mo1 C1 114.07(12)
C4 Mo1 C1 59.29(11)
C3 Mo1 C1 58.78(11)
C5 Mo1 C1 35.46(11)
C2 Mo1 C1 34.69(11)
C7 Mo1 P2 83.4(7)
C6 Mo1 P2 79.5(6)
C4 Mo1 P2 167.2(8)
C3 Mo1 P2 146.1(6)
C5 Mo1 P2 152.0(7)
C2 Mo1 P2 130.9(7)
C1 Mo1 P2 133.4(8)
C7 Mo1 As1 85.43(8)
C6 Mo1 As1 129.83(9)
C4 Mo1 As1 134.23(7)
C3 Mo1 As1 98.05(7)
C5 Mo1 As1 139.85(8)
C2 Mo1 As1 83.39(8)
C1 Mo1 As1 105.09(8)
P2 Mo1 As1 50.5(6)
C7 Mo1 As2 84.49(19)
C6 Mo1 As2 77.20(17)
C4 Mo1 As2 166.81(19)
C3 Mo1 As2 148.79(16)
C5 Mo1 As2 149.75(17)
C2 Mo1 As2 132.63(18)
C1 Mo1 As2 133.0(2)
P2 Mo1 As2 2.7(7)
As1 Mo1 As2 52.97(14)
C7 Mo1 As3 136.09(8)
C6 Mo1 As3 86.93(8)
C4 Mo1 As3 138.28(8)
C3 Mo1 As3 134.52(7)
C5 Mo1 As3 102.89(8)
C2 Mo1 As3 99.01(8)
C1 Mo1 As3 82.52(8)
P2 Mo1 As3 52.7(7)
As1 Mo1 As3 67.937(11)
As2 Mo1 As3 51.62(17)
C24 Mo2 C23 82.37(12)
C24 Mo2 C22 88.71(11)
C23 Mo2 C22 91.78(12)
C24 Mo2 C21 84.48(11)
C23 Mo2 C21 126.36(12)
C22 Mo2 C21 36.08(12)
C24 Mo2 C18 123.16(11)
C23 Mo2 C18 85.83(12)
C22 Mo2 C18 36.28(10)
C21 Mo2 C18 59.64(11)
C24 Mo2 C19 142.83(11)
C23 Mo2 C19 114.52(11)
C22 Mo2 C19 59.36(10)
C21 Mo2 C19 58.64(10)
C18 Mo2 C19 35.26(10)
C24 Mo2 C20 114.42(11)
C23 Mo2 C20 144.33(11)
C22 Mo2 C20 59.24(11)
C21 Mo2 C20 35.31(10)
C18 Mo2 C20 58.53(11)
C19 Mo2 C20 34.52(10)
C24 Mo2 P5 83.6(6)
C23 Mo2 P5 76.1(5)
C22 Mo2 P5 166.4(6)
C21 Mo2 P5 152.6(5)
C18 Mo2 P5 145.6(5)
C19 Mo2 P5 131.4(6)
C20 Mo2 P5 134.3(6)
C24 Mo2 As6 85.75(9)
C23 Mo2 As6 130.50(8)
C22 Mo2 As6 135.88(9)
C21 Mo2 As6 99.79(8)
C18 Mo2 As6 138.63(8)
C19 Mo2 As6 103.65(8)
C20 Mo2 As6 83.68(8)
P5 Mo2 As6 54.8(5)
C24 Mo2 As4 134.54(8)
C23 Mo2 As4 86.15(8)
C22 Mo2 As4 135.64(8)
C21 Mo2 As4 135.38(7)
C18 Mo2 As4 99.49(7)
C19 Mo2 As4 81.41(7)
C20 Mo2 As4 100.20(7)
P5 Mo2 As4 51.0(6)
As6 Mo2 As4 69.132(10)
C24 Mo2 As5 82.47(16)
C23 Mo2 As5 79.22(14)
C22 Mo2 As5 168.12(15)
C21 Mo2 As5 149.23(13)
C18 Mo2 As5 148.37(14)
C19 Mo2 As5 131.53(15)
C20 Mo2 As5 131.94(14)
P5 Mo2 As5 3.4(6)
As6 Mo2 As5 51.59(10)
As4 Mo2 As5 52.15(13)
C8 As1 P2 95.3(9)
C8 As1 As2 96.3(2)
P2 As1 As2 1.4(10)
C8 As1 Mo1 106.78(8)
P2 As1 Mo1 63.3(8)
As2 As1 Mo1 64.02(19)
As3 As2 As1 78.5(2)
As3 As2 Mo1 64.25(19)
As1 As2 Mo1 63.01(15)
As1 P2 As3 81.1(10)
As1 P2 Mo1 66.1(7)
As3 P2 Mo1 65.6(8)
C13 As3 As2 95.82(17)
C13 As3 P2 99.0(6)
As2 As3 P2 3.6(7)
C13 As3 Mo1 105.13(8)
As2 As3 Mo1 64.13(17)
P2 As3 Mo1 61.7(7)
C25 As4 P5 93.7(6)
C25 As4 As5 97.23(15)
P5 As4 As5 3.7(7)
C25 As4 Mo2 105.48(8)
P5 As4 Mo2 63.9(8)
As5 As4 Mo2 64.18(16)
As6 As5 As4 80.6(2)
As6 As5 Mo2 63.84(16)
As4 As5 Mo2 63.67(15)
As4 P5 As6 79.4(9)
As4 P5 Mo2 65.1(7)
As6 P5 Mo2 63.0(7)
C30 As6 As5 94.91(17)
C30 As6 P5 96.7(7)
As5 As6 P5 2.7(8)
C30 As6 Mo2 106.06(8)
As5 As6 Mo2 64.58(14)
P5 As6 Mo2 62.2(6)
C2 C1 C5 108.1(3)
C2 C1 Mo1 72.49(17)
C5 C1 Mo1 70.49(16)
C2 C1 H1A 125.9
C5 C1 H1A 125.9
Mo1 C1 H1A 125.9
C1 C2 C3 108.0(3)
C1 C2 Mo1 72.83(16)
C3 C2 Mo1 69.97(15)
C1 C2 H2A 125.9
C3 C2 H2A 125.9
Mo1 C2 H2A 125.9
C2 C3 C4 108.3(3)
C2 C3 Mo1 74.52(16)
C4 C3 Mo1 71.79(15)
C2 C3 H3A 125.6
C4 C3 H3A 125.6
Mo1 C3 H3A 125.6
C5 C4 C3 107.2(3)
C5 C4 Mo1 72.87(17)
C3 C4 Mo1 71.99(16)
C5 C4 H4A 126.2
C3 C4 H4A 126.2
Mo1 C4 H4A 126.2
C4 C5 C1 108.4(3)
C4 C5 Mo1 71.35(16)
C1 C5 Mo1 74.05(17)
C4 C5 H5A 125.6
C1 C5 H5A 125.6
Mo1 C5 H5A 125.6
O1 C6 Mo1 175.5(3)
O2 C7 Mo1 172.2(2)
O3 C8 C9 121.9(3)
O3 C8 As1 121.9(2)
C9 C8 As1 115.97(19)
C10 C9 C11 110.5(2)
C10 C9 C8 109.6(2)
C11 C9 C8 106.9(2)
C10 C9 C12 110.3(3)
C11 C9 C12 109.8(3)
C8 C9 C12 109.8(2)
C9 C10 H10A 109.5
C9 C10 H10B 109.5
H10A C10 H10B 109.5
C9 C10 H10C 109.5
H10A C10 H10C 109.5
H10B C10 H10C 109.5
C9 C11 H11A 109.5
C9 C11 H11B 109.5
H11A C11 H11B 109.5
C9 C11 H11C 109.5
H11A C11 H11C 109.5
H11B C11 H11C 109.5
C9 C12 H12A 109.5
C9 C12 H12B 109.5
H12A C12 H12B 109.5
C9 C12 H12C 109.5
H12A C12 H12C 109.5
H12B C12 H12C 109.5
O4 C13 C14 121.4(2)
O4 C13 As3 121.0(2)
C14 C13 As3 117.6(2)
C16 C14 C15 110.2(3)
C16 C14 C17 109.9(3)
C15 C14 C17 109.5(2)
C16 C14 C13 112.2(2)
C15 C14 C13 106.2(3)
C17 C14 C13 108.8(3)
C14 C15 H15A 109.5
C14 C15 H15B 109.5
H15A C15 H15B 109.5
C14 C15 H15C 109.5
H15A C15 H15C 109.5
H15B C15 H15C 109.5
C14 C16 H16A 109.5
C14 C16 H16B 109.5
H16A C16 H16B 109.5
C14 C16 H16C 109.5
H16A C16 H16C 109.5
H16B C16 H16C 109.5
C14 C17 H17A 109.5
C14 C17 H17B 109.5
H17A C17 H17B 109.5
C14 C17 H17C 109.5
H17A C17 H17C 109.5
H17B C17 H17C 109.5
C19 C18 C22 108.1(3)
C19 C18 Mo2 74.82(17)
C22 C18 Mo2 70.85(16)
C19 C18 H18A 125.7
C22 C18 H18A 125.7
Mo2 C18 H18A 125.7
C20 C19 C18 108.2(3)
C20 C19 Mo2 72.79(16)
C18 C19 Mo2 69.92(15)
C20 C19 H19A 125.9
C18 C19 H19A 125.9
Mo2 C19 H19A 125.9
C19 C20 C21 108.2(3)
C19 C20 Mo2 72.70(16)
C21 C20 Mo2 69.71(16)
C19 C20 H20A 125.9
C21 C20 H20A 125.9
Mo2 C20 H20A 125.9
C20 C21 C22 108.3(3)
C20 C21 Mo2 74.98(17)
C22 C21 Mo2 71.08(17)
C20 C21 H21A 125.7
C22 C21 H21A 125.7
Mo2 C21 H21A 125.7
C21 C22 C18 107.2(3)
C21 C22 Mo2 72.84(17)
C18 C22 Mo2 72.88(16)
C21 C22 H22A 126.1
C18 C22 H22A 126.1
Mo2 C22 H22A 126.1
O5 C23 Mo2 173.9(3)
O6 C24 Mo2 171.7(2)
O7 C25 C26 123.0(3)
O7 C25 As4 121.7(2)
C26 C25 As4 115.2(2)
C29 C26 C28 110.4(3)
C29 C26 C25 108.3(2)
C28 C26 C25 109.3(2)
C29 C26 C27 109.1(3)
C28 C26 C27 110.3(3)
C25 C26 C27 109.5(3)
C26 C27 H27A 109.5
C26 C27 H27B 109.5
H27A C27 H27B 109.5
C26 C27 H27C 109.5
H27A C27 H27C 109.5
H27B C27 H27C 109.5
C26 C28 H28A 109.5
C26 C28 H28B 109.5
H28A C28 H28B 109.5
C26 C28 H28C 109.5
H28A C28 H28C 109.5
H28B C28 H28C 109.5
C26 C29 H29A 109.5
C26 C29 H29B 109.5
H29A C29 H29B 109.5
C26 C29 H29C 109.5
H29A C29 H29C 109.5
H29B C29 H29C 109.5
O8 C30 C31 122.7(3)
O8 C30 As6 121.5(2)
C31 C30 As6 115.71(19)
C33 C31 C34 109.9(3)
C33 C31 C32 109.5(3)
C34 C31 C32 110.5(3)
C33 C31 C30 108.5(3)
C34 C31 C30 108.2(3)
C32 C31 C30 110.2(2)
C31 C32 H32A 109.5
C31 C32 H32B 109.5
H32A C32 H32B 109.5
C31 C32 H32C 109.5
H32A C32 H32C 109.5
H32B C32 H32C 109.5
C31 C33 H33A 109.5
C31 C33 H33B 109.5
H33A C33 H33B 109.5
C31 C33 H33C 109.5
H33A C33 H33C 109.5
H33B C33 H33C 109.5
C31 C34 H34A 109.5
C31 C34 H34B 109.5
H34A C34 H34B 109.5
C31 C34 H34C 109.5
H34A C34 H34C 109.5
H34B C34 H34C 109.5

loop_
_geom_bond_atom_site_label_1
_geom_bond_atom_site_label_2
_geom_bond_distance
Mo1 C7 2.004(3)
Mo1 C6 2.011(3)
Mo1 C4 2.289(3)
Mo1 C3 2.292(3)
Mo1 C5 2.309(3)
Mo1 C2 2.351(3)
Mo1 C1 2.356(3)
Mo1 P2 2.60(3)
Mo1 As1 2.6586(4)
Mo1 As2 2.682(7)
Mo1 As3 2.6848(4)
Mo2 C24 2.003(3)
Mo2 C23 2.013(3)
Mo2 C22 2.278(3)
Mo2 C21 2.301(3)
Mo2 C18 2.305(3)
Mo2 C19 2.368(3)
Mo2 C20 2.369(3)
Mo2 P5 2.65(3)
Mo2 As6 2.6680(4)
Mo2 As4 2.6731(4)
Mo2 As5 2.685(6)
As1 C8 2.030(3)
As1 P2 2.24(3)
As1 As2 2.382(6)
As2 As3 2.337(8)
P2 As3 2.35(3)
As3 C13 2.028(3)
As4 C25 2.045(3)
As4 P5 2.29(3)
As4 As5 2.355(6)
As5 As6 2.329(6)
P5 As6 2.45(3)
As6 C30 2.049(3)
O1 C6 1.143(3)
O2 C7 1.138(4)
O3 C8 1.206(3)
O4 C13 1.211(3)
O5 C23 1.143(4)
O6 C24 1.145(3)
O7 C25 1.203(3)
O8 C30 1.207(3)
C1 C2 1.403(4)
C1 C5 1.421(4)
C1 H1A 1.0000
C2 C3 1.417(4)
C2 H2A 1.0000
C3 C4 1.424(4)
C3 H3A 1.0000
C4 C5 1.413(4)
C4 H4A 1.0000
C5 H5A 1.0000
C8 C9 1.532(4)
C9 C10 1.524(4)
C9 C11 1.530(4)
C9 C12 1.535(4)
C10 H10A 0.9800
C10 H10B 0.9800
C10 H10C 0.9800
C11 H11A 0.9800
C11 H11B 0.9800
C11 H11C 0.9800
C12 H12A 0.9800
C12 H12B 0.9800
C12 H12C 0.9800
C13 C14 1.537(4)
C14 C16 1.517(4)
C14 C15 1.531(4)
C14 C17 1.531(4)
C15 H15A 0.9800
C15 H15B 0.9800
C15 H15C 0.9800
C16 H16A 0.9800
C16 H16B 0.9800
C16 H16C 0.9800
C17 H17A 0.9800
C17 H17B 0.9800
C17 H17C 0.9800
C18 C19 1.417(4)
C18 C22 1.427(4)
C18 H18A 1.0000
C19 C20 1.406(4)
C19 H19A 1.0000
C20 C21 1.418(4)
C20 H20A 1.0000
C21 C22 1.418(5)
C21 H21A 1.0000
C22 H22A 1.0000
C25 C26 1.531(4)
C26 C29 1.524(4)
C26 C28 1.529(4)
C26 C27 1.535(4)
C27 H27A 0.9800
C27 H27B 0.9800
C27 H27C 0.9800
C28 H28A 0.9800
C28 H28B 0.9800
C28 H28C 0.9800
C29 H29A 0.9800
C29 H29B 0.9800
C29 H29C 0.9800
C30 C31 1.527(4)
C31 C33 1.523(4)
C31 C34 1.524(4)
C31 C32 1.524(4)
C32 H32A 0.9800
C32 H32B 0.9800
C32 H32C 0.9800
C33 H33A 0.9800
C33 H33B 0.9800
C33 H33C 0.9800
C34 H34A 0.9800
C34 H34B 0.9800
C34 H34C 0.9800
